data_4024673
loop_
_publ_author_name
'Graham Pattison'
'Graham Sandford'
'Dmitry S. Yufit'
'Judith A. K. Howard'
'John A. Christopher'
'David D. Miller'

_publ_contact_author_address
;
Department of Chemistry
University of Durham
South Rd.
Durham
DH1 3LE
UK
;
_publ_contact_author_email d.s.yufit@durham.ac.uk
_publ_contact_author_fax '0191 384 4737'
_publ_contact_author_name 'Dmitry Yufit'
_publ_contact_author_phone '0191 334 2004'
_publ_section_title
;
Polysubstituted Pyridazinones from Sequential Nucleophilic Substitution
Reactions of Tetrafluoropyridazine
;
_journal_name_full 'Journal of Organic Chemistry'
_journal_page_first 5533
_journal_page_last 5540
_journal_paper_doi 10.1021/jo9006943
_journal_volume 74
_journal_year 2009
_chemical_formula_moiety 'C4 H F3 N2 O'
_chemical_formula_sum 'C4 H F3 N2 O'
_chemical_formula_weight 150.07
_chemical_melting_point 130.0(10)
_chemical_name_systematic
; 
 4,5,6-trifluoropyridazin-3(2H)-one 
;
_space_group_IT_number 14
_symmetry_cell_setting monoclinic
_symmetry_Int_Tables_number 14
_symmetry_space_group_name_Hall '-P 2ybc'
_symmetry_space_group_name_H-M 'P 1 21/c 1'
_atom_sites_solution_hydrogens difmap
_atom_sites_solution_primary direct
_atom_sites_solution_secondary difmap
_audit_creation_method
;
manual editing of the CIF file 
created by SHELXTL Ver. 6.10
and processed with modiCIfer-09152005. 
;
_cell_angle_alpha 90.00
_cell_angle_beta 100.17(4)
_cell_angle_gamma 90.00
_cell_formula_units_Z 4
_cell_length_a 10.5739(15)
_cell_length_b 4.9342(7)
_cell_length_c 9.7643(13)
_cell_measurement_reflns_used 1710
_cell_measurement_temperature 120(2)
_cell_measurement_theta_max 30.44
_cell_measurement_theta_min 3.91
_cell_volume 501.4(1)
_computing_cell_refinement 'SAINT Ver. 6.45  (Bruker-AXS, 2003)'
_computing_data_collection 'SMART Ver. 5.630 (Bruker-AXS, 2003)'
_computing_data_reduction 'SAINT Ver. 6.45'
_computing_molecular_graphics 'SHELXTL Ver. 6.14'
_computing_publication_material 'SHELXTL Ver. 6.14'
_computing_structure_refinement 'SHELXTL Ver. 6.14'
_computing_structure_solution 'SHELXTL Ver. 6.14 (Bruker-AXS, 2003)'
_diffrn_ambient_temperature 120(2)
_diffrn_measured_fraction_theta_full 0.997
_diffrn_measured_fraction_theta_max 0.997
_diffrn_measurement_device_type 'Bruker Proteum M'
_diffrn_measurement_method '0.30\% \w scans'
_diffrn_radiation_monochromator graphite
_diffrn_radiation_source 'Bede Microsource'
_diffrn_radiation_type Mo-K\a
_diffrn_radiation_wavelength 0.71073
_diffrn_reflns_av_R_equivalents 0.0721
_diffrn_reflns_av_sigmaI/netI 0.0512
_diffrn_reflns_limit_h_max 14
_diffrn_reflns_limit_h_min -14
_diffrn_reflns_limit_k_max 6
_diffrn_reflns_limit_k_min -6
_diffrn_reflns_limit_l_max 13
_diffrn_reflns_limit_l_min -13
_diffrn_reflns_number 5156
_diffrn_reflns_theta_full 29.49
_diffrn_reflns_theta_max 29.49
_diffrn_reflns_theta_min 1.96
_diffrn_standards_decay_% 0
_diffrn_standards_interval_count 0
_diffrn_standards_interval_time 0
_diffrn_standards_number 0
_exptl_absorpt_coefficient_mu 0.218
_exptl_absorpt_correction_type none
_exptl_crystal_colour colorless
_exptl_crystal_density_diffrn 1.988
_exptl_crystal_density_method 'not measured'
_exptl_crystal_description prism
_exptl_crystal_F_000 296
_exptl_crystal_size_max 0.44
_exptl_crystal_size_mid 0.16
_exptl_crystal_size_min 0.08
_refine_diff_density_max 0.498
_refine_diff_density_min -0.302
_refine_diff_density_rms 0.078
_refine_ls_extinction_method none
_refine_ls_goodness_of_fit_ref 0.956
_refine_ls_hydrogen_treatment refall
_refine_ls_matrix_type full
_refine_ls_number_parameters 95
_refine_ls_number_reflns 1385
_refine_ls_number_restraints 0
_refine_ls_restrained_S_all 0.956
_refine_ls_R_factor_all 0.0614
_refine_ls_R_factor_gt 0.0473
_refine_ls_shift/su_max 0.000
_refine_ls_shift/su_mean 0.000
_refine_ls_structure_factor_coef Fsqd
_refine_ls_weighting_details 'calc w=1/[\s^2^(Fo^2^)+(0.1000P)^2^+0.0000P] where P=(Fo^2^+2Fc^2^)/3'
_refine_ls_weighting_scheme calc
_refine_ls_wR_factor_gt 0.1314
_refine_ls_wR_factor_ref 0.1401
_reflns_number_gt 1121
_reflns_number_total 1385
_reflns_threshold_expression I>2\s(I)
_cod_data_source_file jo9006943_si_002.cif
_cod_data_source_block 1_s281
_cod_depositor_comments
;
The following automatic conversions were performed:
'_symmetry_cell_setting' value 'Monoclinic' changed to 'monoclinic'
according to '/home/saulius/struct/CIF-dictionaries/cif_core.dic'
dictionary named 'cif_core.dic' version 2.4.1 from 2010-06-29.

Automatic conversion script
Id: cif_fix_enum 1527 2010-12-29 10:47:43Z saulius 

The following automatic conversions were performed:

'_chemical_melting_point' value '129-131' was changed to '130.0(10)'
- the average value was taken and precision was estimated.

Automatic conversion script
Id: cif_fix_values 1646 2011-03-28 12:23:43Z adriana 
;
_cod_original_sg_symbol_Hall '-P 2ybc     '
_cod_original_sg_symbol_H-M 'P 1 21/c 1  '
_cod_database_code 4024673

loop_
_symmetry_equiv_pos_as_xyz
'x, y, z'
'-x, y+1/2, -z+1/2'
'-x, -y, -z'
'x, -y-1/2, z-1/2'

loop_
_atom_site_label
_atom_site_type_symbol
_atom_site_fract_x
_atom_site_fract_y
_atom_site_fract_z
_atom_site_U_iso_or_equiv
_atom_site_adp_type
_atom_site_occupancy
_atom_site_symmetry_multiplicity
_atom_site_calc_flag
_atom_site_refinement_flags
_atom_site_disorder_assembly
_atom_site_disorder_group
F1 F 0.36771(9) 0.91977(19) 0.40897(10) 0.0197(3) Uani 1 1 d . . .
F2 F 0.45348(9) 0.5869(2) 0.63260(10) 0.0211(3) Uani 1 1 d . . .
F3 F 0.30333(10) 0.1674(2) 0.68124(10) 0.0228(3) Uani 1 1 d . . .
O1 O 0.12999(11) 0.8160(3) 0.25587(12) 0.0191(3) Uani 1 1 d . . .
N1 N 0.15015(14) 0.2794(3) 0.50287(14) 0.0173(3) Uani 1 1 d . . .
N2 N 0.10901(13) 0.4513(3) 0.39467(14) 0.0154(3) Uani 1 1 d . . .
C1 C 0.17249(15) 0.6701(3) 0.35589(16) 0.0140(3) Uani 1 1 d . . .
C2 C 0.29722(15) 0.7146(3) 0.44287(16) 0.0140(3) Uani 1 1 d . . .
C3 C 0.34021(15) 0.5525(3) 0.55125(16) 0.0143(3) Uani 1 1 d . . .
C4 C 0.25944(15) 0.3342(3) 0.57595(15) 0.0153(4) Uani 1 1 d . . .
H2N H 0.028(2) 0.400(4) 0.346(2) 0.021(5) Uiso 1 1 d . . .

loop_
_atom_site_aniso_label
_atom_site_aniso_U_11
_atom_site_aniso_U_22
_atom_site_aniso_U_33
_atom_site_aniso_U_23
_atom_site_aniso_U_13
_atom_site_aniso_U_12
F1 0.0195(5) 0.0180(5) 0.0218(5) 0.0045(4) 0.0041(4) -0.0054(4)
F2 0.0158(5) 0.0284(6) 0.0167(5) 0.0019(4) -0.0035(4) -0.0036(4)
F3 0.0293(6) 0.0212(5) 0.0164(5) 0.0068(4) 0.0004(4) -0.0018(4)
O1 0.0181(6) 0.0214(6) 0.0170(6) 0.0043(4) 0.0011(5) 0.0034(4)
N1 0.0198(7) 0.0176(7) 0.0149(7) -0.0003(5) 0.0039(5) -0.0019(5)
N2 0.0140(7) 0.0176(7) 0.0139(6) -0.0005(5) 0.0007(5) -0.0007(5)
C1 0.0140(8) 0.0150(7) 0.0134(7) -0.0024(6) 0.0037(6) 0.0026(5)
C2 0.0147(7) 0.0130(7) 0.0152(7) -0.0025(5) 0.0049(6) -0.0016(5)
C3 0.0125(7) 0.0166(8) 0.0134(7) -0.0039(6) 0.0011(5) -0.0002(5)
C4 0.0201(8) 0.0150(7) 0.0110(7) 0.0009(5) 0.0034(6) 0.0014(6)

loop_
_atom_type_symbol
_atom_type_description
_atom_type_scat_dispersion_real
_atom_type_scat_dispersion_imag
_atom_type_scat_source
C C 0.0033 0.0016 'International Tables Vol C Tables 4.2.6.8 and 6.1.1.4'
H H 0.0000 0.0000 'International Tables Vol C Tables 4.2.6.8 and 6.1.1.4'
N N 0.0061 0.0033 'International Tables Vol C Tables 4.2.6.8 and 6.1.1.4'
O O 0.0106 0.0060 'International Tables Vol C Tables 4.2.6.8 and 6.1.1.4'
F F 0.0171 0.0103 'International Tables Vol C Tables 4.2.6.8 and 6.1.1.4'

loop_
_geom_angle_atom_site_label_1
_geom_angle_atom_site_label_2
_geom_angle_atom_site_label_3
_geom_angle
_geom_angle_site_symmetry_1
_geom_angle_site_symmetry_3
_geom_angle_publ_flag
C4 N1 N2 115.77(14) . . yes
C1 N2 N1 127.12(13) . . yes
C1 N2 H2N 121.5(12) . . ?
N1 N2 H2N 111.4(13) . . ?
O1 C1 N2 123.75(14) . . yes
O1 C1 C2 122.73(15) . . yes
N2 C1 C2 113.51(13) . . yes
F1 C2 C3 121.51(14) . . yes
F1 C2 C1 117.33(13) . . yes
C3 C2 C1 121.15(14) . . yes
F2 C3 C2 122.77(14) . . yes
F2 C3 C4 120.09(14) . . yes
C2 C3 C4 117.13(14) . . yes
N1 C4 F3 117.24(14) . . yes
N1 C4 C3 125.31(14) . . yes
F3 C4 C3 117.41(14) . . yes

loop_
_geom_bond_atom_site_label_1
_geom_bond_atom_site_label_2
_geom_bond_distance
_geom_bond_site_symmetry_2
_geom_bond_publ_flag
F1 C2 1.3330(17) . yes
F2 C3 1.3260(18) . yes
F3 C4 1.3346(18) . yes
O1 C1 1.2327(19) . yes
N1 C4 1.275(2) . yes
N1 N2 1.3648(18) . yes
N2 C1 1.360(2) . yes
N2 H2N 0.94(2) . ?
C1 C2 1.454(2) . yes
C2 C3 1.340(2) . yes
C3 C4 1.422(2) . yes

loop_
_geom_hbond_atom_site_label_D
_geom_hbond_atom_site_label_H
_geom_hbond_atom_site_label_A
_geom_hbond_distance_DH
_geom_hbond_distance_HA
_geom_hbond_distance_DA
_geom_hbond_angle_DHA
_geom_hbond_site_symmetry_A
N2 H2N O1 0.94(2) 1.83(2) 2.7714(18) 177.0(19) 2_545

loop_
_cod_related_entry_id
_cod_related_entry_database
_cod_related_entry_code
1 ChemSpider 10328884
